data_2217106
loop_
_publ_author_name
'Almeida Paz, Filipe A.'
'Klinowski, Jacek'

_publ_section_title
Poly[hexaaquabis(\m~3~-naphthalene-2,6-dicarboxylato)(\m~2~-naphthalene-2,6-dicarboxylato)diholmium(III)]
_journal_coeditor_code HJ2008
_journal_issue 1
_journal_name_full 'Acta Crystallographica Section E'
_journal_page_first m140
_journal_page_last m141
_journal_paper_doi 10.1107/S1600536807064483
_journal_volume 64
_journal_year 2008
_chemical_formula_iupac '[Ho2 (C12 H6 O4)3 (H2 O)6]'
_chemical_formula_moiety 'C18 H15 Ho O9'
_chemical_formula_sum 'C18 H15 Ho O9'
_chemical_formula_weight 540.23
_chemical_name_systematic
;
poly[hexaaquabis(\m~3~-naphthalene-2,6-dicarboxylato)(\m~2~-naphthalene-2,6-
dicarboxylato)diholmium(III)]
;
_space_group_IT_number 2
_symmetry_cell_setting triclinic
_symmetry_space_group_name_Hall '-P 1'
_symmetry_space_group_name_H-M 'P -1'
_atom_sites_solution_hydrogens geom
_atom_sites_solution_primary direct
_atom_sites_solution_secondary difmap
_audit_creation_method 'SHELXTL, manual editing plus enCIFer'
_cell_angle_alpha 75.191(2)
_cell_angle_beta 74.224(2)
_cell_angle_gamma 75.352(2)
_cell_formula_units_Z 2
_cell_length_a 7.8856(3)
_cell_length_b 9.6537(5)
_cell_length_c 12.5438(6)
_cell_measurement_reflns_used 14333
_cell_measurement_temperature 180(2)
_cell_measurement_theta_max 27.48
_cell_measurement_theta_min 1.00
_cell_volume 870.98(7)
_computing_cell_refinement 'HKL SCALEPACK (Otwinowski & Minor, 1997)'
_computing_data_collection 'COLLECT (Nonius 1998)'
_computing_data_reduction
;
HKL DENZO and SCALEPACK (Otwinowski & Minor 1997)
;
_computing_molecular_graphics 'DIAMOND (Brandenburg, 2006)'
_computing_publication_material 'SHELXTL (Bruker, 2001)'
_computing_structure_refinement 'SHELXTL (Bruker, 2001)'
_computing_structure_solution 'SIR92 (Altomare <i>et al.</i>,  1994)'
_diffrn_ambient_temperature 180(2)
_diffrn_measured_fraction_theta_full 0.991
_diffrn_measured_fraction_theta_max 0.991
_diffrn_measurement_device_type 'Nonius Kappa CCD'
_diffrn_measurement_method 'Thin slice \w and \f scans'
_diffrn_radiation_source 'fine-focus sealed tube'
_diffrn_radiation_type MoK\a
_diffrn_radiation_wavelength 0.71073
_diffrn_reflns_av_R_equivalents 0.0672
_diffrn_reflns_av_sigmaI/netI 0.0912
_diffrn_reflns_limit_h_max 9
_diffrn_reflns_limit_h_min -10
_diffrn_reflns_limit_k_max 12
_diffrn_reflns_limit_k_min -9
_diffrn_reflns_limit_l_max 16
_diffrn_reflns_limit_l_min -15
_diffrn_reflns_number 11608
_diffrn_reflns_theta_full 27.55
_diffrn_reflns_theta_max 27.55
_diffrn_reflns_theta_min 3.54
_exptl_absorpt_coefficient_mu 4.595
_exptl_absorpt_correction_T_max 0.796
_exptl_absorpt_correction_T_min 0.730
_exptl_absorpt_correction_type multi-scan
_exptl_absorpt_process_details
;
(SORTAV; Blessing, 1995)
;
_exptl_crystal_colour White
_exptl_crystal_density_diffrn 2.060
_exptl_crystal_density_method 'not measured'
_exptl_crystal_description Block
_exptl_crystal_F_000 524
_exptl_crystal_size_max 0.10
_exptl_crystal_size_mid 0.05
_exptl_crystal_size_min 0.05
_refine_diff_density_max 1.509
_refine_diff_density_min -1.495
_refine_ls_extinction_method none
_refine_ls_goodness_of_fit_ref 0.997
_refine_ls_hydrogen_treatment mixed
_refine_ls_matrix_type full
_refine_ls_number_parameters 271
_refine_ls_number_reflns 3987
_refine_ls_number_restraints 9
_refine_ls_restrained_S_all 0.995
_refine_ls_R_factor_all 0.0684
_refine_ls_R_factor_gt 0.0428
_refine_ls_shift/su_max 0.001
_refine_ls_shift/su_mean 0.000
_refine_ls_structure_factor_coef Fsqd
_refine_ls_weighting_details 'calc w=1/[\s^2^(Fo^2^)+(0.0301P)^2^+0.0000P] where P=(Fo^2^+2Fc^2^)/3'
_refine_ls_weighting_scheme calc
_refine_ls_wR_factor_gt 0.0719
_refine_ls_wR_factor_ref 0.0789
_reflns_number_gt 3135
_reflns_number_total 3987
_reflns_threshold_expression I>2\s(I)
_cod_data_source_file hj2008.cif
_cod_data_source_block I
_cod_depositor_comments
;
The following automatic conversions were performed:
'_symmetry_cell_setting' value 'Triclinic' changed to 'triclinic'
according to '/home/saulius/struct/CIF-dictionaries/cif_core.dic'
dictionary named 'cif_core.dic' version 2.4.1 from 2010-06-29.

Automatic conversion script
Id: cif_fix_enum 1527 2010-12-29 10:47:43Z saulius 

The following automatic conversions were performed:

'_symmetry_cell_setting' value 'Triclinic' changed to 'triclinic'
according to /home/saulius/struct/CIF-dictionaries/cif_core.dic
dictionary named 'cif_core.dic' version 2.4.1 from 2010-06-29.

Automatic conversion script
Id: cif_fix_values 1715 2011-07-08 13:25:40Z adriana 
;
_cod_database_code 2217106
_cod_database_fobs_code 2217106

loop_
_symmetry_equiv_pos_as_xyz
'x, y, z'
'-x, -y, -z'

loop_
_atom_site_type_symbol
_atom_site_label
_atom_site_fract_x
_atom_site_fract_y
_atom_site_fract_z
_atom_site_U_iso_or_equiv
_atom_site_adp_type
_atom_site_calc_flag
_atom_site_refinement_flags
_atom_site_occupancy
Ho Ho1 1.23306(3) 0.20677(3) -0.001555(19) 0.01786(10) Uani d . 1
O O1W 1.1573(5) 0.4195(4) 0.0764(3) 0.0232(9) Uani d D 1
H H1A 1.207(6) 0.504(3) 0.039(4) 0.035 Uiso d D 1
H H1B 1.039(3) 0.450(5) 0.118(4) 0.035 Uiso d D 1
O O2W 1.4902(5) 0.3308(4) -0.0586(3) 0.0259(10) Uani d D 1
H H2A 1.506(8) 0.340(5) 0.011(2) 0.039 Uiso d D 1
H H2B 1.466(8) 0.425(2) -0.105(3) 0.039 Uiso d D 1
O O3W 1.2069(5) -0.0416(4) 0.0556(3) 0.0301(10) Uani d D 1
H H3A 1.104(4) -0.083(5) 0.073(5) 0.045 Uiso d D 1
H H3B 1.311(4) -0.116(4) 0.057(5) 0.045 Uiso d D 1
O O1 0.9506(5) 0.2157(4) 0.1072(3) 0.0280(10) Uani d . 1
O O2 0.6931(5) 0.3656(4) 0.0793(3) 0.0241(9) Uani d . 1
O O3 0.6021(5) -0.1174(4) 0.8691(3) 0.0269(10) Uani d . 1
O O4 0.4373(5) 0.1075(4) 0.8570(3) 0.0251(9) Uani d . 1
O O5 1.1644(5) 0.3945(4) -0.1584(3) 0.0236(9) Uani d . 1
O O6 1.0619(5) 0.1934(5) -0.1337(3) 0.0264(10) Uani d . 1
C C1 0.7893(8) 0.2736(6) 0.1411(4) 0.0199(13) Uani d . 1
C C2 0.7080(7) 0.2329(7) 0.2662(4) 0.0228(14) Uani d . 1
C C3 0.5563(10) 0.3242(9) 0.3151(5) 0.064(3) Uani d . 1
H H3 0.4986 0.4070 0.2690 0.076 Uiso calc R 1
C C4 0.4889(11) 0.2952(10) 0.4304(5) 0.087(4) Uani d . 1
H H4 0.3852 0.3585 0.4629 0.105 Uiso calc R 1
C C5 0.5711(8) 0.1739(7) 0.5001(4) 0.0257(14) Uani d . 1
C C6 0.5125(8) 0.1470(7) 0.6203(4) 0.0317(16) Uani d . 1
H H6 0.4139 0.2127 0.6549 0.038 Uiso calc R 1
C C7 0.5957(8) 0.0288(6) 0.6862(4) 0.0219(13) Uani d . 1
C C8 0.5390(7) 0.0055(6) 0.8131(4) 0.0183(12) Uani d . 1
C C9 0.7352(12) -0.0676(9) 0.6357(5) 0.068(3) Uani d . 1
H H9 0.7895 -0.1530 0.6811 0.081 Uiso calc R 1
C C10 0.7972(13) -0.0426(9) 0.5211(5) 0.084(4) Uani d . 1
H H10 0.8956 -0.1102 0.4886 0.101 Uiso calc R 1
C C11 0.7190(8) 0.0806(6) 0.4501(4) 0.0250(14) Uani d . 1
C C12 0.7875(9) 0.1138(7) 0.3314(4) 0.0318(15) Uani d . 1
H H12 0.8908 0.0512 0.2975 0.038 Uiso calc R 1
C C13 1.0862(7) 0.3182(7) -0.1918(4) 0.0217(13) Uani d . 1
C C14 1.0289(8) 0.3725(7) -0.3018(4) 0.0242(14) Uani d . 1
C C15 0.9115(8) 0.3065(7) -0.3296(4) 0.0286(15) Uani d . 1
H H15 0.8619 0.2299 -0.2759 0.034 Uiso calc R 1
C C16 0.8682(9) 0.3509(7) -0.4318(4) 0.0307(15) Uani d . 1
H H16 0.7879 0.3056 -0.4492 0.037 Uiso calc R 1
C C17 0.9428(8) 0.4657(7) -0.5143(4) 0.0241(13) Uani d . 1
C C18 1.0982(8) 0.4868(6) -0.3770(4) 0.0264(14) Uani d . 1
H H18 1.1732 0.5338 -0.3562 0.032 Uiso calc R 1

loop_
_atom_site_aniso_label
_atom_site_aniso_U_11
_atom_site_aniso_U_22
_atom_site_aniso_U_33
_atom_site_aniso_U_12
_atom_site_aniso_U_13
_atom_site_aniso_U_23
Ho1 0.01942(16) 0.02085(16) 0.01278(13) -0.00448(11) -0.00501(9) -0.00036(9)
O1W 0.024(2) 0.023(2) 0.0200(19) -0.0050(18) -0.0003(16) -0.0053(16)
O2W 0.027(2) 0.030(3) 0.023(2) -0.012(2) -0.0058(18) -0.0037(17)
O3W 0.022(2) 0.024(2) 0.042(2) -0.0073(19) -0.006(2) -0.0011(19)
O1 0.026(2) 0.034(3) 0.0193(19) -0.008(2) 0.0008(17) -0.0019(17)
O2 0.024(2) 0.029(2) 0.0183(18) -0.0072(19) -0.0085(17) 0.0027(17)
O3 0.034(2) 0.024(2) 0.0217(19) -0.004(2) -0.0144(18) 0.0037(17)
O4 0.027(2) 0.026(2) 0.0197(19) -0.004(2) -0.0015(17) -0.0053(17)
O5 0.032(2) 0.023(2) 0.0164(18) -0.0026(19) -0.0130(17) 0.0011(16)
O6 0.026(2) 0.037(3) 0.0165(18) -0.013(2) -0.0058(16) 0.0015(17)
C1 0.023(3) 0.026(3) 0.016(3) -0.015(3) -0.002(2) -0.004(2)
C2 0.016(3) 0.035(4) 0.015(3) -0.007(3) -0.005(2) 0.002(2)
C3 0.044(5) 0.080(6) 0.022(3) 0.029(4) 0.001(3) 0.019(3)
C4 0.055(5) 0.111(8) 0.026(4) 0.061(5) 0.008(3) 0.013(4)
C5 0.021(3) 0.034(4) 0.015(3) -0.004(3) -0.002(2) 0.004(2)
C6 0.023(3) 0.042(4) 0.021(3) 0.000(3) -0.002(2) 0.000(3)
C7 0.025(3) 0.023(3) 0.016(3) -0.004(3) -0.003(2) -0.003(2)
C8 0.017(3) 0.026(4) 0.018(3) -0.011(3) -0.009(2) -0.003(2)
C9 0.088(6) 0.055(5) 0.019(3) 0.033(5) -0.001(4) 0.006(3)
C10 0.113(8) 0.058(6) 0.022(3) 0.059(5) 0.003(4) 0.001(3)
C11 0.035(4) 0.023(3) 0.015(3) -0.004(3) -0.007(2) -0.002(2)
C12 0.039(4) 0.027(4) 0.024(3) 0.003(3) -0.004(3) -0.008(3)
C13 0.013(3) 0.027(4) 0.024(3) 0.002(3) -0.009(2) -0.004(3)
C14 0.026(3) 0.027(4) 0.018(3) 0.000(3) -0.010(2) -0.001(2)
C15 0.039(4) 0.026(4) 0.023(3) -0.003(3) -0.015(3) -0.003(2)
C16 0.042(4) 0.028(4) 0.027(3) -0.007(3) -0.016(3) -0.004(3)
C17 0.030(4) 0.024(4) 0.019(3) 0.002(3) -0.010(2) -0.008(2)
C18 0.032(4) 0.024(4) 0.026(3) 0.000(3) -0.015(3) -0.006(3)

loop_
_atom_type_symbol
_atom_type_description
_atom_type_scat_dispersion_real
_atom_type_scat_dispersion_imag
_atom_type_scat_source
C C 0.0033 0.0016 'International Tables Vol C Tables 4.2.6.8 and 6.1.1.4'
H H 0.0000 0.0000 'International Tables Vol C Tables 4.2.6.8 and 6.1.1.4'
Ho Ho -0.2175 4.6783 'International Tables Vol C Tables 4.2.6.8 and 6.1.1.4'
O O 0.0106 0.0060 'International Tables Vol C Tables 4.2.6.8 and 6.1.1.4'

loop_
_geom_angle_atom_site_label_1
_geom_angle_atom_site_label_2
_geom_angle_atom_site_label_3
_geom_angle_site_symmetry_1
_geom_angle_site_symmetry_3
_geom_angle
_geom_angle_publ_flag
O1 Ho1 O4 . 1_654 144.69(15) yes
O1 Ho1 O5 . . 98.23(13) yes
O1 Ho1 O6 . . 77.54(13) yes
O1 Ho1 O1W . . 72.71(14) yes
O1 Ho1 O2W . . 142.57(14) yes
O1 Ho1 O3W . . 76.58(14) yes
O3 Ho1 O1 2_756 . 101.02(13) yes
O3 Ho1 O4 2_756 1_654 96.82(14) yes
O3 Ho1 O5 2_756 . 147.95(14) yes
O3 Ho1 O6 2_756 . 155.80(14) yes
O3 Ho1 O1W 2_756 . 83.38(14) yes
O3 Ho1 O2W 2_756 . 72.20(13) yes
O3 Ho1 O3W 2_756 . 76.60(14) yes
O4 Ho1 O5 1_654 . 81.43(13) yes
O4 Ho1 O6 1_654 . 73.82(13) yes
O4 Ho1 O1W 1_654 . 140.01(13) yes
O4 Ho1 O2W 1_654 . 72.11(13) yes
O4 Ho1 O3W 1_654 . 78.31(14) yes
O5 Ho1 O6 . . 54.22(13) yes
O5 Ho1 O2W . . 76.91(13) yes
O6 Ho1 O2W . . 123.35(12) yes
O1W Ho1 O5 . . 78.18(13) yes
O1W Ho1 O6 . . 118.31(14) yes
O1W Ho1 O2W . . 69.97(13) yes
O3W Ho1 O5 . . 133.18(14) yes
O3W Ho1 O6 . . 79.62(14) yes
O3W Ho1 O2W . . 133.39(14) yes
O3W Ho1 O1W . . 139.08(13) yes
O3 Ho1 C13 2_756 . 170.11(14) ?
O1 Ho1 C13 . . 88.87(14) ?
O4 Ho1 C13 1_654 . 74.78(15) ?
O3W Ho1 C13 . . 106.20(17) ?
O1W Ho1 C13 . . 99.61(15) ?
O5 Ho1 C13 . . 27.19(15) ?
O6 Ho1 C13 . . 27.09(15) ?
O2W Ho1 C13 . . 99.84(15) ?
Ho1 O1W H1A . . 122(3) ?
Ho1 O1W H1B . . 121(3) ?
H1A O1W H1B . . 108(4) ?
Ho1 O2W H2A . . 103(3) ?
Ho1 O2W H2B . . 113(4) ?
H2A O2W H2B . . 110(4) ?
Ho1 O3W H3A . . 129(3) ?
Ho1 O3W H3B . . 120(3) ?
H3A O3W H3B . . 110(4) ?
C1 O1 Ho1 . . 155.6(4) ?
C8 O3 Ho1 . 2_756 138.9(4) ?
C8 O4 Ho1 . 1_456 154.8(3) ?
C13 O5 Ho1 . . 93.9(3) ?
C13 O6 Ho1 . . 91.3(3) ?
O1 C1 O2 . . 124.8(5) ?
O1 C1 C2 . . 117.0(5) ?
O2 C1 C2 . . 118.2(5) ?
C12 C2 C3 . . 119.8(5) ?
C12 C2 C1 . . 120.6(5) ?
C3 C2 C1 . . 119.5(5) ?
C4 C3 C2 . . 120.2(6) ?
C4 C3 H3 . . 119.9 ?
C2 C3 H3 . . 119.9 ?
C3 C4 C5 . . 121.0(7) ?
C3 C4 H4 . . 119.5 ?
C5 C4 H4 . . 119.5 ?
C11 C5 C4 . . 118.4(5) ?
C11 C5 C6 . . 119.3(5) ?
C4 C5 C6 . . 122.2(6) ?
C7 C6 C5 . . 121.0(6) ?
C7 C6 H6 . . 119.5 ?
C5 C6 H6 . . 119.5 ?
C6 C7 C9 . . 119.2(5) ?
C6 C7 C8 . . 120.6(5) ?
C9 C7 C8 . . 120.2(5) ?
O4 C8 O3 . . 123.9(5) ?
O4 C8 C7 . . 118.8(5) ?
O3 C8 C7 . . 117.3(5) ?
C10 C9 C7 . . 121.1(6) ?
C10 C9 H9 . . 119.5 ?
C7 C9 H9 . . 119.5 ?
C9 C10 C11 . . 121.6(7) ?
C9 C10 H10 . . 119.2 ?
C11 C10 H10 . . 119.2 ?
C5 C11 C10 . . 117.6(5) ?
C5 C11 C12 . . 119.6(5) ?
C10 C11 C12 . . 122.7(6) ?
C2 C12 C11 . . 120.9(6) ?
C2 C12 H12 . . 119.6 ?
C11 C12 H12 . . 119.6 ?
O6 C13 O5 . . 120.3(5) ?
O6 C13 C14 . . 119.5(5) ?
O5 C13 C14 . . 120.2(5) ?
O6 C13 Ho1 . . 61.6(3) ?
O5 C13 Ho1 . . 58.9(2) ?
C14 C13 Ho1 . . 173.3(4) ?
C18 C14 C15 . . 120.6(5) ?
C18 C14 C13 . . 118.3(5) ?
C15 C14 C13 . . 121.1(5) ?
C16 C15 C14 . . 120.8(6) ?
C16 C15 H15 . . 119.6 ?
C14 C15 H15 . . 119.6 ?
C15 C16 C17 . . 120.4(6) ?
C15 C16 H16 . . 119.8 ?
C17 C16 H16 . . 119.8 ?
C17 C17 C18 2_764 2_764 119.4(6) ?
C17 C17 C16 2_764 . 118.9(6) ?
C18 C17 C16 2_764 . 121.7(6) ?
C14 C18 C17 . 2_764 119.8(6) ?
C14 C18 H18 . . 120.1 ?
C17 C18 H18 2_764 . 120.1 ?

loop_
_geom_bond_atom_site_label_1
_geom_bond_atom_site_label_2
_geom_bond_site_symmetry_2
_geom_bond_distance
_geom_bond_publ_flag
Ho1 O1 . 2.267(4) yes
Ho1 O3 2_756 2.252(3) yes
Ho1 O4 1_654 2.279(4) yes
Ho1 O5 . 2.389(3) yes
Ho1 O6 . 2.450(4) yes
Ho1 O1W . 2.370(4) yes
Ho1 O2W . 2.461(4) yes
Ho1 O3W . 2.366(4) yes
Ho1 C13 . 2.784(5) ?
O1W H1A . 0.95(4) ?
O1W H1B . 0.95(4) ?
O2W H2A . 0.95(4) ?
O2W H2B . 0.95(4) ?
O3W H3A . 0.95(4) ?
O3W H3B . 0.95(4) ?
O1 C1 . 1.256(6) ?
O2 C1 . 1.262(6) ?
O3 C8 . 1.270(6) ?
O3 Ho1 2_756 2.252(3) ?
O4 C8 . 1.247(7) ?
O4 Ho1 1_456 2.279(4) ?
O5 C13 . 1.275(7) ?
O6 C13 . 1.268(7) ?
C1 C2 . 1.514(7) ?
C2 C12 . 1.349(7) ?
C2 C3 . 1.389(9) ?
C3 C4 . 1.379(8) ?
C3 H3 . 0.9500 ?
C4 C5 . 1.399(8) ?
C4 H4 . 0.9500 ?
C5 C11 . 1.387(8) ?
C5 C6 . 1.428(7) ?
C6 C7 . 1.359(7) ?
C6 H6 . 0.9500 ?
C7 C9 . 1.372(9) ?
C7 C8 . 1.504(7) ?
C9 C10 . 1.365(8) ?
C9 H9 . 0.9500 ?
C10 C11 . 1.405(8) ?
C10 H10 . 0.9500 ?
C11 C12 . 1.420(7) ?
C12 H12 . 0.9500 ?
C13 C14 . 1.494(7) ?
C14 C18 . 1.378(8) ?
C14 C15 . 1.404(8) ?
C15 C16 . 1.352(7) ?
C15 H15 . 0.9500 ?
C16 C17 . 1.434(8) ?
C16 H16 . 0.9500 ?
C17 C17 2_764 1.407(12) ?
C17 C18 2_764 1.421(7) ?
C18 C17 2_764 1.421(7) ?
C18 H18 . 0.9500 ?

loop_
_geom_hbond_atom_site_label_D
_geom_hbond_atom_site_label_H
_geom_hbond_atom_site_label_A
_geom_hbond_site_symmetry_A
_geom_hbond_distance_DH
_geom_hbond_distance_HA
_geom_hbond_distance_DA
_geom_hbond_angle_DHA
O1W H1A O2 2_765 0.95(4) 1.82(2) 2.725(5) 157(5)
O1W H1B O5 2_765 0.95(4) 1.95(3) 2.818(5) 150(4)
O2W H2A O2 1_655 0.95(4) 1.98(4) 2.782(5) 140(5)
O2W H2B O2 2_765 0.95(4) 2.14(4) 2.901(6) 136(4)
O3W H3A O6 2_755 0.95(4) 1.78(4) 2.704(5) 165(5)
O3W H3B O2W 2_855 0.95(4) 2.26(4) 3.181(6) 165(4)
O3W H3B O4 2_756 0.95(4) 2.53(5) 3.145(6) 123(4)

loop_
_geom_torsion_atom_site_label_1
_geom_torsion_atom_site_label_2
_geom_torsion_atom_site_label_3
_geom_torsion_atom_site_label_4
_geom_torsion_site_symmetry_1
_geom_torsion_site_symmetry_4
_geom_torsion
O3 Ho1 O1 C1 2_756 . 131.2(9)
O4 Ho1 O1 C1 1_654 . -109.8(9)
O3W Ho1 O1 C1 . . -155.6(9)
O1W Ho1 O1 C1 . . 51.8(9)
O5 Ho1 O1 C1 . . -23.0(9)
O6 Ho1 O1 C1 . . -73.4(9)
O2W Ho1 O1 C1 . . 56.2(9)
C13 Ho1 O1 C1 . . -48.6(9)
O3 Ho1 O5 C13 2_756 . 162.5(3)
O1 Ho1 O5 C13 . . -71.0(3)
O4 Ho1 O5 C13 1_654 . 73.3(3)
O3W Ho1 O5 C13 . . 8.3(4)
O1W Ho1 O5 C13 . . -141.3(3)
O6 Ho1 O5 C13 . . -2.9(3)
O2W Ho1 O5 C13 . . 146.8(3)
O3 Ho1 O6 C13 2_756 . -158.0(3)
O1 Ho1 O6 C13 . . 112.8(3)
O4 Ho1 O6 C13 1_654 . -88.1(3)
O3W Ho1 O6 C13 . . -168.8(3)
O1W Ho1 O6 C13 . . 50.5(3)
O5 Ho1 O6 C13 . . 2.9(3)
O2W Ho1 O6 C13 . . -33.1(4)
Ho1 O1 C1 O2 . . 32.9(12)
Ho1 O1 C1 C2 . . -144.8(7)
O1 C1 C2 C12 . . -16.9(8)
O2 C1 C2 C12 . . 165.2(5)
O1 C1 C2 C3 . . 159.2(6)
O2 C1 C2 C3 . . -18.7(9)
C12 C2 C3 C4 . . 1.3(13)
C1 C2 C3 C4 . . -174.8(8)
C2 C3 C4 C5 . . -0.1(15)
C3 C4 C5 C11 . . -2.0(14)
C3 C4 C5 C6 . . 175.3(8)
C11 C5 C6 C7 . . -2.3(10)
C4 C5 C6 C7 . . -179.5(8)
C5 C6 C7 C9 . . -1.6(10)
C5 C6 C7 C8 . . 176.9(5)
Ho1 O4 C8 O3 1_456 . -23.0(12)
Ho1 O4 C8 C7 1_456 . 158.7(6)
Ho1 O3 C8 O4 2_756 . -57.1(8)
Ho1 O3 C8 C7 2_756 . 121.2(5)
C6 C7 C8 O4 . . -12.2(8)
C9 C7 C8 O4 . . 166.2(7)
C6 C7 C8 O3 . . 169.4(5)
C9 C7 C8 O3 . . -12.2(9)
C6 C7 C9 C10 . . 3.3(13)
C8 C7 C9 C10 . . -175.1(8)
C7 C9 C10 C11 . . -1.3(16)
C4 C5 C11 C10 . . -178.5(9)
C6 C5 C11 C10 . . 4.2(10)
C4 C5 C11 C12 . . 2.8(10)
C6 C5 C11 C12 . . -174.5(6)
C9 C10 C11 C5 . . -2.5(14)
C9 C10 C11 C12 . . 176.2(9)
C3 C2 C12 C11 . . -0.5(10)
C1 C2 C12 C11 . . 175.6(6)
C5 C11 C12 C2 . . -1.6(10)
C10 C11 C12 C2 . . 179.7(7)
Ho1 O6 C13 O5 . . -5.1(5)
Ho1 O6 C13 C14 . . 172.4(4)
Ho1 O5 C13 O6 . . 5.3(5)
Ho1 O5 C13 C14 . . -172.3(4)
O1 Ho1 C13 O6 . . -64.2(3)
O4 Ho1 C13 O6 1_654 . 84.1(3)
O3W Ho1 C13 O6 . . 11.5(3)
O1W Ho1 C13 O6 . . -136.5(3)
O5 Ho1 C13 O6 . . -174.8(5)
O2W Ho1 C13 O6 . . 152.4(3)
O1 Ho1 C13 O5 . . 110.6(3)
O4 Ho1 C13 O5 1_654 . -101.0(3)
O3W Ho1 C13 O5 . . -173.7(3)
O1W Ho1 C13 O5 . . 38.4(3)
O6 Ho1 C13 O5 . . 174.8(5)
O2W Ho1 C13 O5 . . -32.8(3)
O6 C13 C14 C18 . . -162.7(5)
O5 C13 C14 C18 . . 14.9(8)
O6 C13 C14 C15 . . 15.6(8)
O5 C13 C14 C15 . . -166.9(5)
C18 C14 C15 C16 . . 2.0(9)
C13 C14 C15 C16 . . -176.2(5)
C14 C15 C16 C17 . . 0.4(9)
C15 C16 C17 C17 . 2_764 -1.9(11)
C15 C16 C17 C18 . 2_764 179.1(6)
C15 C14 C18 C17 . 2_764 -2.9(9)
C13 C14 C18 C17 . 2_764 175.4(5)
